data_2310246
loop_
_publ_author_name
'Shoemaker, C.B.'
'Shoemaker, D.P.'

_publ_section_title
;
 The crystal structure of the delta phase, Mo-Ni
;
_journal_name_full 'Acta Crystallographica (1,1948-23,1967)'
_journal_page_first 997
_journal_page_last 1009
_journal_volume 16
_journal_year 1963
_chemical_formula_sum 'Mo Ni'
_space_group_IT_number 19
_symmetry_space_group_name_Hall 'P 2ac 2ab'
_symmetry_space_group_name_H-M 'P 21 21 21'
_cell_angle_alpha 90
_cell_angle_beta 90
_cell_angle_gamma 90
_cell_formula_units_Z 28
_cell_length_a 9.108
_cell_length_b 9.108
_cell_length_c 8.852
_cell_volume 734.324
_citation_journal_id_ASTM ACCRA9
_cod_data_source_file Shoemaker_ACCRA9_1963_1228.cif
_cod_data_source_block Mo1Ni1
_cod_original_cell_volume 734.3235
_cod_original_formula_sum 'Mo1 Ni1'
_cod_database_code 2310246

loop_
_symmetry_equiv_pos_as_xyz
x,y,z
-x+1/2,-y,z+1/2
x+1/2,-y+1/2,-z
-x,y+1/2,-z+1/2

loop_
_atom_site_label
_atom_site_type_symbol
_atom_site_fract_x
_atom_site_fract_y
_atom_site_fract_z
_atom_site_occupancy
_atom_site_U_iso_or_equiv
Ni4 Ni 0.1337 0.0707 0.2157 1 0.0
Ni11 Ni 0.1031 0.4192 0.9133 0.42 0.0
Ni8 Ni 0.3186 0.2464 0.074 0.2 0.0
Ni6 Ni 0.068 0.1442 0.9529 1 0.0
Mo7 Mo 0.2648 0.1993 0.7486 0.8 0.0
Ni5 Ni 0.3768 0.4358 0.8567 1 0.0
Ni3 Ni 0.3882 0.0523 0.2748 1 0.0
Mo9 Mo 0.0029 0.1969 0.6767 0.91 0.0
Mo3 Mo 0.2289 0.2865 0.4098 1 0.0
Mo10 Mo 0.1885 0.0157 0.496 0.91 0.0
Mo1 Mo 0.1763 0.4832 0.6425 1 0.0
Mo2 Mo 0.0338 0.3398 0.1807 1 0.0
Ni2 Ni 0.4424 0.3662 0.5971 1 0.0
Ni10 Ni 0.1885 0.0157 0.496 0.09 0.0
Mo8 Mo 0.3186 0.2464 0.074 0.8 0.0
Ni1 Ni 0.4519 0.1153 0.5322 1 0.0
Mo11 Mo 0.1031 0.4192 0.9133 0.58 0.0
Ni7 Ni 0.2648 0.1993 0.7486 0.2 0.0
Ni9 Ni 0.0029 0.1969 0.6767 0.09 0.0
